data_2216933
loop_
_publ_author_name
'S. Pandiarajan'
'S. N. Saravanamoorthy'
'B. Ravi Kumar'
'R. Ranjith Kumar'
'S. Athimoolam'

_publ_section_title
5''-(4-Chlorobenzylidene)-1',1''-dimethyl-3'-phenylacenaphthene-1-spiro-2'-pyrrolidine-3'-spiro-3''-pyridine-2,4''-dione
_journal_coeditor_code BT2624
_journal_issue 1
_journal_name_full 'Acta Crystallographica Section E'
_journal_page_first o99
_journal_page_last o100
_journal_paper_doi 10.1107/S1600536807059582
_journal_volume 64
_journal_year 2008
_chemical_formula_iupac 'C34 H28 Cl2 N2 O2'
_chemical_formula_moiety 'C34 H28 Cl2 N2 O2'
_chemical_formula_sum 'C34 H28 Cl2 N2 O2'
_chemical_formula_weight 567.48
_chemical_melting_point 188
_chemical_name_systematic
5''-(4-Chlorobenzylidene)-1',1''-dimethyl-3'-phenylacenaphthene-1-spiro-2'-pyrrolidine-3'-spiro-3''-pyridine-2,4''-dione
_space_group_IT_number 14
_symmetry_cell_setting monoclinic
_symmetry_space_group_name_Hall '-P 2ybc'
_symmetry_space_group_name_H-M 'P 1 21/c 1'
_atom_sites_solution_hydrogens geom
_atom_sites_solution_primary direct
_atom_sites_solution_secondary difmap
_audit_creation_method SHELXTL/PC
_cell_angle_alpha 90.00
_cell_angle_beta 95.765(12)
_cell_angle_gamma 90.00
_cell_formula_units_Z 4
_cell_length_a 8.6561(5)
_cell_length_b 13.4732(8)
_cell_length_c 24.3962(14)
_cell_measurement_reflns_used 25
_cell_measurement_temperature 293(2)
_cell_measurement_theta_max 13.63
_cell_measurement_theta_min 10.52
_cell_volume 2830.8(3)
_computing_cell_refinement 'CAD-4 EXPRESS (Enraf--Nonius, 1994)'
_computing_data_collection 'CAD-4 EXPRESS (Enraf--Nonius, 1994)'
_computing_data_reduction 'XCAD4 (Harms & Wocadlo, 1995)'
_computing_molecular_graphics
;
ORTEP-3 (Farrugia, 1997) and PLATON (Spek, 2003)
;
_computing_publication_material 'SHELXTL/PC (Bruker, 2000)'
_computing_structure_refinement 'SHELXTL/PC (Bruker, 2000)'
_computing_structure_solution 'SHELXTL/PC (Bruker, 2000)'
_diffrn_ambient_temperature 293(2)
_diffrn_measured_fraction_theta_full 0.999
_diffrn_measured_fraction_theta_max 0.999
_diffrn_measurement_device_type 'Nonius MACH3 sealed-tube'
_diffrn_measurement_method \w/2\q
_diffrn_radiation_monochromator graphite
_diffrn_radiation_source 'fine-focus sealed tube'
_diffrn_radiation_type MoK\a
_diffrn_radiation_wavelength 0.71073
_diffrn_reflns_av_R_equivalents 0.0311
_diffrn_reflns_av_sigmaI/netI 0.0350
_diffrn_reflns_limit_h_max 10
_diffrn_reflns_limit_h_min 0
_diffrn_reflns_limit_k_max 16
_diffrn_reflns_limit_k_min -1
_diffrn_reflns_limit_l_max 28
_diffrn_reflns_limit_l_min -28
_diffrn_reflns_number 5802
_diffrn_reflns_theta_full 25.0
_diffrn_reflns_theta_max 24.98
_diffrn_reflns_theta_min 2.26
_diffrn_standards_decay_% 0
_diffrn_standards_interval_time 60
_diffrn_standards_number 3
_exptl_absorpt_coefficient_mu 0.264
_exptl_absorpt_correction_T_max 0.9913
_exptl_absorpt_correction_T_min 0.9634
_exptl_absorpt_correction_type psi-scan
_exptl_absorpt_process_details '(North <i>et al.</i>,  1968)'
_exptl_crystal_colour yellow
_exptl_crystal_density_diffrn 1.332
_exptl_crystal_density_method 'not measured'
_exptl_crystal_description block
_exptl_crystal_F_000 1184
_exptl_crystal_size_max 0.22
_exptl_crystal_size_mid 0.19
_exptl_crystal_size_min 0.15
_refine_diff_density_max 0.225
_refine_diff_density_min -0.376
_refine_ls_extinction_method none
_refine_ls_goodness_of_fit_ref 1.009
_refine_ls_hydrogen_treatment constr
_refine_ls_matrix_type full
_refine_ls_number_parameters 361
_refine_ls_number_reflns 4962
_refine_ls_number_restraints 0
_refine_ls_restrained_S_all 1.009
_refine_ls_R_factor_all 0.0812
_refine_ls_R_factor_gt 0.0423
_refine_ls_shift/su_max <0.001
_refine_ls_shift/su_mean <0.001
_refine_ls_structure_factor_coef Fsqd
_refine_ls_weighting_details 'calc w = 1/[\s^2^(Fo^2^)+(0.054P)^2^+1.3189P] where P=(Fo^2^+2Fc^2^)/3'
_refine_ls_weighting_scheme calc
_refine_ls_wR_factor_gt 0.1013
_refine_ls_wR_factor_ref 0.1223
_reflns_number_gt 3252
_reflns_number_total 4962
_reflns_threshold_expression I>2\s(I)
_cod_data_source_file bt2624.cif
_cod_data_source_block I
_cod_original_sg_symbol_H-M 'P 21/c'
_cod_database_code 2216933
_cod_database_fobs_code 2216933

loop_
_symmetry_equiv_pos_as_xyz
'x, y, z'
'-x, y+1/2, -z+1/2'
'-x, -y, -z'
'x, -y-1/2, z-1/2'

loop_
_atom_site_type_symbol
_atom_site_label
_atom_site_fract_x
_atom_site_fract_y
_atom_site_fract_z
_atom_site_U_iso_or_equiv
_atom_site_adp_type
_atom_site_calc_flag
_atom_site_refinement_flags
_atom_site_occupancy
Cl Cl2 0.79695(10) 0.00677(7) 1.03985(4) 0.0837(3) Uani d . 1
Cl Cl1 0.16195(12) -0.09337(8) 0.47557(3) 0.0930(3) Uani d . 1
O O1 0.59114(19) 0.19348(15) 0.77239(7) 0.0545(5) Uani d . 1
O O2 0.01134(19) 0.30256(13) 0.83128(7) 0.0489(4) Uani d . 1
N N1 0.1503(2) 0.11928(13) 0.79730(7) 0.0337(4) Uani d . 1
N N2 0.3200(2) 0.40244(14) 0.83147(8) 0.0401(5) Uani d . 1
C C11 0.3686(2) 0.22873(16) 0.82027(8) 0.0319(5) Uani d . 1
C C12 0.4534(3) 0.17972(17) 0.77550(9) 0.0359(5) Uani d . 1
C C23 0.2670(2) 0.32052(16) 0.79520(9) 0.0335(5) Uani d . 1
C C34 0.1497(3) 0.31854(16) 0.70216(9) 0.0377(5) Uani d . 1
C C14 0.4792(3) 0.27742(17) 0.86653(9) 0.0355(5) Uani d . 1
H H14 0.5639 0.3075 0.8485 0.043 Uiso calc R 1
C C15 0.5539(3) 0.20976(17) 0.91073(9) 0.0381(5) Uani d . 1
C C33 0.2867(3) 0.34333(16) 0.73527(9) 0.0363(5) Uani d . 1
C C10 0.2658(3) 0.14841(17) 0.84174(9) 0.0347(5) Uani d . 1
H H10A 0.3283 0.0915 0.8543 0.042 Uiso calc R 1
H H10B 0.2150 0.1737 0.8726 0.042 Uiso calc R 1
C C9 0.2157(3) 0.06607(18) 0.75306(9) 0.0397(5) Uani d . 1
H H9A 0.1378 0.0615 0.7217 0.048 Uiso calc R 1
H H9B 0.2418 -0.0009 0.7653 0.048 Uiso calc R 1
C C8 0.3586(3) 0.11524(16) 0.73517(8) 0.0347(5) Uani d . 1
C C6 0.3385(3) 0.05882(18) 0.63499(9) 0.0404(6) Uani d . 1
C C32 0.4090(3) 0.3797(2) 0.71080(10) 0.0494(6) Uani d . 1
H H32 0.4994 0.3992 0.7318 0.059 Uiso calc R 1
C C25 0.0276(3) 0.29142(17) 0.73259(9) 0.0393(5) Uani d . 1
C C28 -0.0111(4) 0.2950(2) 0.61790(11) 0.0602(8) Uani d . 1
H H28 -0.0268 0.2946 0.5796 0.072 Uiso calc R 1
C C21 0.3811(3) 0.36211(18) 0.88423(9) 0.0417(6) Uani d . 1
H H21A 0.2987 0.3386 0.9051 0.050 Uiso calc R 1
H H21B 0.4434 0.4106 0.9060 0.050 Uiso calc R 1
C C7 0.4055(3) 0.10997(18) 0.68459(9) 0.0403(5) Uani d . 1
H H7 0.4962 0.1448 0.6803 0.048 Uiso calc R 1
C C1 0.2430(3) -0.02498(18) 0.63447(10) 0.0433(6) Uani d . 1
H H1 0.2161 -0.0503 0.6677 0.052 Uiso calc R 1
C C24 0.0865(3) 0.29821(17) 0.79197(10) 0.0383(5) Uani d . 1
C C2 0.1876(3) -0.0710(2) 0.58587(10) 0.0495(6) Uani d . 1
H H2 0.1237 -0.1264 0.5863 0.059 Uiso calc R 1
C C30 0.2659(4) 0.3587(2) 0.62012(11) 0.0594(7) Uani d . 1
H H30 0.2638 0.3622 0.5820 0.071 Uiso calc R 1
C C20 0.4931(3) 0.1922(2) 0.95991(10) 0.0581(7) Uani d . 1
H H20 0.4002 0.2223 0.9666 0.070 Uiso calc R 1
C C5 0.3761(3) 0.0938(2) 0.58421(10) 0.0542(7) Uani d . 1
H H5 0.4396 0.1493 0.5832 0.065 Uiso calc R 1
C C4 0.3216(4) 0.0480(2) 0.53541(10) 0.0632(8) Uani d . 1
H H4 0.3479 0.0726 0.5020 0.076 Uiso calc R 1
C C27 -0.1289(4) 0.2677(2) 0.64769(12) 0.0646(8) Uani d . 1
H H27 -0.2232 0.2490 0.6289 0.078 Uiso calc R 1
C C26 -0.1144(3) 0.2666(2) 0.70582(12) 0.0541(7) Uani d . 1
H H26 -0.1977 0.2497 0.7252 0.065 Uiso calc R 1
C C13 0.0192(3) 0.0667(2) 0.81641(10) 0.0503(6) Uani d . 1
H H13A -0.0529 0.0493 0.7854 0.075 Uiso calc R 1
H H13B -0.0314 0.1086 0.8409 0.075 Uiso calc R 1
H H13C 0.0554 0.0075 0.8355 0.075 Uiso calc R 1
C C18 0.7050(3) 0.0867(2) 0.99047(11) 0.0529(7) Uani d . 1
C C3 0.2282(3) -0.0340(2) 0.53678(10) 0.0556(7) Uani d . 1
C C16 0.6941(3) 0.1650(2) 0.90364(11) 0.0581(7) Uani d . 1
H H16 0.7397 0.1770 0.8713 0.070 Uiso calc R 1
C C17 0.7690(3) 0.1030(2) 0.94300(11) 0.0635(8) Uani d . 1
H H17 0.8623 0.0728 0.9368 0.076 Uiso calc R 1
C C19 0.5681(4) 0.1303(3) 0.99969(11) 0.0674(9) Uani d . 1
H H19 0.5248 0.1187 1.0325 0.081 Uiso calc R 1
C C29 0.1345(3) 0.32391(18) 0.64422(10) 0.0474(6) Uani d . 1
C C22 0.2206(3) 0.48950(19) 0.83214(12) 0.0555(7) Uani d . 1
H H22A 0.1872 0.5091 0.7950 0.083 Uiso calc R 1
H H22B 0.2775 0.5429 0.8508 0.083 Uiso calc R 1
H H22C 0.1316 0.4740 0.8511 0.083 Uiso calc R 1
C C31 0.3962(4) 0.3872(2) 0.65256(11) 0.0622(8) Uani d . 1
H H31 0.4796 0.4126 0.6358 0.075 Uiso calc R 1

loop_
_atom_site_aniso_label
_atom_site_aniso_U_11
_atom_site_aniso_U_22
_atom_site_aniso_U_33
_atom_site_aniso_U_12
_atom_site_aniso_U_13
_atom_site_aniso_U_23
Cl2 0.0812(6) 0.0873(6) 0.0762(5) -0.0048(5) -0.0242(4) 0.0362(5)
Cl1 0.1263(8) 0.1056(7) 0.0430(4) -0.0021(6) -0.0113(4) -0.0216(4)
O1 0.0353(10) 0.0801(13) 0.0498(10) -0.0078(9) 0.0125(8) -0.0128(9)
O2 0.0444(9) 0.0534(11) 0.0518(10) 0.0026(8) 0.0182(8) -0.0063(8)
N1 0.0334(10) 0.0378(10) 0.0308(9) -0.0055(8) 0.0082(8) -0.0027(8)
N2 0.0466(11) 0.0340(10) 0.0388(10) 0.0000(9) -0.0001(9) -0.0031(8)
C11 0.0319(11) 0.0348(12) 0.0294(11) -0.0015(9) 0.0054(9) -0.0003(9)
C12 0.0343(13) 0.0387(13) 0.0356(12) -0.0006(10) 0.0079(10) 0.0025(10)
C23 0.0321(11) 0.0345(12) 0.0342(11) -0.0031(10) 0.0043(9) -0.0030(9)
C34 0.0417(13) 0.0314(12) 0.0396(12) 0.0022(10) 0.0025(10) 0.0010(10)
C14 0.0334(11) 0.0405(13) 0.0325(11) -0.0049(10) 0.0032(9) -0.0018(10)
C15 0.0361(13) 0.0419(13) 0.0355(12) -0.0056(11) 0.0003(10) -0.0029(10)
C33 0.0395(13) 0.0322(12) 0.0374(12) -0.0018(10) 0.0044(10) 0.0021(9)
C10 0.0369(12) 0.0361(12) 0.0317(11) -0.0014(10) 0.0069(9) 0.0006(9)
C9 0.0399(12) 0.0415(13) 0.0381(12) -0.0048(11) 0.0057(10) -0.0084(10)
C8 0.0353(12) 0.0364(12) 0.0330(11) 0.0057(10) 0.0069(9) -0.0020(10)
C6 0.0455(13) 0.0423(13) 0.0344(12) 0.0088(12) 0.0087(10) -0.0021(10)
C32 0.0511(15) 0.0525(16) 0.0451(14) -0.0128(13) 0.0083(12) 0.0064(12)
C25 0.0360(12) 0.0378(13) 0.0430(13) 0.0032(11) -0.0012(10) 0.0001(10)
C28 0.079(2) 0.0536(17) 0.0435(15) -0.0013(15) -0.0166(14) -0.0021(13)
C21 0.0456(14) 0.0420(13) 0.0370(12) -0.0065(11) 0.0028(10) -0.0056(10)
C7 0.0404(13) 0.0424(13) 0.0394(13) 0.0009(11) 0.0106(10) -0.0025(11)
C1 0.0490(14) 0.0457(14) 0.0364(12) 0.0062(12) 0.0097(11) -0.0025(11)
C24 0.0366(12) 0.0349(13) 0.0444(13) 0.0022(10) 0.0089(11) -0.0009(10)
C2 0.0529(15) 0.0507(15) 0.0447(14) 0.0044(13) 0.0046(12) -0.0083(12)
C30 0.084(2) 0.0600(17) 0.0349(14) -0.0036(16) 0.0117(14) 0.0073(13)
C20 0.0528(16) 0.078(2) 0.0446(15) 0.0064(15) 0.0097(12) 0.0115(14)
C5 0.0750(19) 0.0486(15) 0.0409(14) -0.0019(14) 0.0147(13) 0.0030(12)
C4 0.097(2) 0.0628(19) 0.0303(13) 0.0078(18) 0.0092(14) 0.0061(13)
C27 0.0573(18) 0.0663(19) 0.0642(18) -0.0066(15) -0.0237(15) -0.0011(15)
C26 0.0410(14) 0.0542(17) 0.0654(18) -0.0037(13) -0.0036(12) 0.0035(14)
C13 0.0458(14) 0.0588(16) 0.0479(14) -0.0162(13) 0.0131(12) -0.0055(13)
C18 0.0520(16) 0.0557(17) 0.0472(15) -0.0054(13) -0.0130(12) 0.0098(13)
C3 0.0690(18) 0.0595(18) 0.0367(14) 0.0136(15) -0.0026(12) -0.0080(12)
C16 0.0562(17) 0.075(2) 0.0441(15) 0.0151(15) 0.0114(13) 0.0113(14)
C17 0.0539(16) 0.080(2) 0.0558(17) 0.0180(15) 0.0009(13) 0.0116(15)
C19 0.0661(19) 0.096(2) 0.0403(15) -0.0029(18) 0.0058(13) 0.0192(16)
C29 0.0653(17) 0.0386(14) 0.0369(13) 0.0038(12) -0.0014(12) 0.0014(11)
C22 0.0649(17) 0.0398(14) 0.0602(17) 0.0069(13) -0.0015(14) -0.0080(12)
C31 0.075(2) 0.0643(19) 0.0504(16) -0.0144(16) 0.0210(15) 0.0113(14)

loop_
_atom_type_symbol
_atom_type_description
_atom_type_scat_dispersion_real
_atom_type_scat_dispersion_imag
_atom_type_scat_source
C C 0.0033 0.0016 'International Tables Vol C Tables 4.2.6.8 and 6.1.1.4'
H H 0.0000 0.0000 'International Tables Vol C Tables 4.2.6.8 and 6.1.1.4'
O O 0.0106 0.0060 'International Tables Vol C Tables 4.2.6.8 and 6.1.1.4'
Cl Cl 0.1484 0.1585 'International Tables Vol C Tables 4.2.6.8 and 6.1.1.4'
N N 0.0061 0.0033 'International Tables Vol C Tables 4.2.6.8 and 6.1.1.4'

loop_
_geom_angle_atom_site_label_1
_geom_angle_atom_site_label_2
_geom_angle_atom_site_label_3
_geom_angle
C10 N1 C13 113.15(17)
C10 N1 C9 113.37(17)
C13 N1 C9 111.81(18)
C21 N2 C22 117.14(19)
C21 N2 C23 108.65(18)
C22 N2 C23 117.80(18)
C12 C11 C10 106.12(17)
C12 C11 C14 113.47(18)
C10 C11 C14 112.87(17)
C12 C11 C23 110.21(16)
C10 C11 C23 111.17(17)
C14 C11 C23 103.08(17)
O1 C12 C8 121.6(2)
O1 C12 C11 121.6(2)
C8 C12 C11 116.82(18)
N2 C23 C33 111.81(18)
N2 C23 C24 114.92(18)
C33 C23 C24 101.28(17)
N2 C23 C11 103.02(16)
C33 C23 C11 114.38(17)
C24 C23 C11 111.90(17)
C25 C34 C33 113.3(2)
C25 C34 C29 123.1(2)
C33 C34 C29 123.5(2)
C15 C14 C21 117.74(18)
C15 C14 C11 117.01(19)
C21 C14 C11 101.79(18)
C15 C14 H14 106.5
C21 C14 H14 106.5
C11 C14 H14 106.5
C20 C15 C16 116.8(2)
C20 C15 C14 123.6(2)
C16 C15 C14 119.6(2)
C32 C33 C34 118.9(2)
C32 C33 C23 131.5(2)
C34 C33 C23 109.56(19)
N1 C10 C11 108.45(17)
N1 C10 H10A 110.0
C11 C10 H10A 110.0
N1 C10 H10B 110.0
C11 C10 H10B 110.0
H10A C10 H10B 108.4
N1 C9 C8 112.94(18)
N1 C9 H9A 109.0
C8 C9 H9A 109.0
N1 C9 H9B 109.0
C8 C9 H9B 109.0
H9A C9 H9B 107.8
C7 C8 C12 116.1(2)
C7 C8 C9 125.3(2)
C12 C8 C9 118.53(18)
C5 C6 C1 117.1(2)
C5 C6 C7 117.9(2)
C1 C6 C7 125.0(2)
C33 C32 C31 118.7(2)
C33 C32 H32 120.6
C31 C32 H32 120.6
C26 C25 C34 119.9(2)
C26 C25 C24 132.8(2)
C34 C25 C24 107.30(19)
C27 C28 C29 121.0(3)
C27 C28 H28 119.5
C29 C28 H28 119.5
N2 C21 C14 101.25(18)
N2 C21 H21A 111.5
C14 C21 H21A 111.5
N2 C21 H21B 111.5
C14 C21 H21B 111.5
H21A C21 H21B 109.3
C8 C7 C6 131.0(2)
C8 C7 H7 114.5
C6 C7 H7 114.5
C2 C1 C6 121.6(2)
C2 C1 H1 119.2
C6 C1 H1 119.2
O2 C24 C25 127.9(2)
O2 C24 C23 123.8(2)
C25 C24 C23 107.40(18)
C3 C2 C1 119.2(3)
C3 C2 H2 120.4
C1 C2 H2 120.4
C31 C30 C29 120.3(2)
C31 C30 H30 119.8
C29 C30 H30 119.8
C15 C20 C19 121.3(3)
C15 C20 H20 119.4
C19 C20 H20 119.4
C4 C5 C6 121.7(3)
C4 C5 H5 119.2
C6 C5 H5 119.2
C3 C4 C5 119.3(2)
C3 C4 H4 120.3
C5 C4 H4 120.3
C28 C27 C26 122.9(3)
C28 C27 H27 118.5
C26 C27 H27 118.5
C25 C26 C27 117.4(3)
C25 C26 H26 121.3
C27 C26 H26 121.3
N1 C13 H13A 109.5
N1 C13 H13B 109.5
H13A C13 H13B 109.5
N1 C13 H13C 109.5
H13A C13 H13C 109.5
H13B C13 H13C 109.5
C17 C18 C19 120.7(2)
C17 C18 Cl2 119.5(2)
C19 C18 Cl2 119.7(2)
C4 C3 C2 121.1(2)
C4 C3 Cl1 119.6(2)
C2 C3 Cl1 119.3(2)
C15 C16 C17 122.2(2)
C15 C16 H16 118.9
C17 C16 H16 118.9
C18 C17 C16 119.2(3)
C18 C17 H17 120.4
C16 C17 H17 120.4
C18 C19 C20 119.8(3)
C18 C19 H19 120.1
C20 C19 H19 120.1
C34 C29 C28 115.6(2)
C34 C29 C30 115.9(2)
C28 C29 C30 128.5(2)
N2 C22 H22A 109.5
N2 C22 H22B 109.5
H22A C22 H22B 109.5
N2 C22 H22C 109.5
H22A C22 H22C 109.5
H22B C22 H22C 109.5
C30 C31 C32 122.5(3)
C30 C31 H31 118.7
C32 C31 H31 118.7

loop_
_geom_bond_atom_site_label_1
_geom_bond_atom_site_label_2
_geom_bond_distance
Cl2 C18 1.747(3)
Cl1 C3 1.740(3)
O1 C12 1.217(3)
O2 C24 1.213(3)
N1 C10 1.453(3)
N1 C13 1.454(3)
N1 C9 1.457(3)
N2 C21 1.447(3)
N2 C22 1.456(3)
N2 C23 1.459(3)
C11 C12 1.526(3)
C11 C10 1.527(3)
C11 C14 1.550(3)
C11 C23 1.603(3)
C12 C8 1.495(3)
C23 C33 1.520(3)
C23 C24 1.586(3)
C34 C25 1.399(3)
C34 C33 1.407(3)
C34 C29 1.408(3)
C14 C15 1.507(3)
C14 C21 1.511(3)
C14 H14 0.9800
C15 C20 1.378(3)
C15 C16 1.381(3)
C33 C32 1.358(3)
C10 H10A 0.9700
C10 H10B 0.9700
C9 C8 1.506(3)
C9 H9A 0.9700
C9 H9B 0.9700
C8 C7 1.339(3)
C6 C5 1.394(3)
C6 C1 1.399(3)
C6 C7 1.461(3)
C32 C31 1.418(4)
C32 H32 0.9300
C25 C26 1.374(3)
C25 C24 1.489(3)
C28 C27 1.361(4)
C28 C29 1.411(4)
C28 H28 0.9300
C21 H21A 0.9700
C21 H21B 0.9700
C7 H7 0.9300
C1 C2 1.381(3)
C1 H1 0.9300
C2 C3 1.376(4)
C2 H2 0.9300
C30 C31 1.366(4)
C30 C29 1.412(4)
C30 H30 0.9300
C20 C19 1.390(4)
C20 H20 0.9300
C5 C4 1.381(4)
C5 H5 0.9300
C4 C3 1.371(4)
C4 H4 0.9300
C27 C26 1.411(4)
C27 H27 0.9300
C26 H26 0.9300
C13 H13A 0.9600
C13 H13B 0.9600
C13 H13C 0.9600
C18 C17 1.351(4)
C18 C19 1.361(4)
C16 C17 1.384(4)
C16 H16 0.9300
C17 H17 0.9300
C19 H19 0.9300
C22 H22A 0.9600
C22 H22B 0.9600
C22 H22C 0.9600
C31 H31 0.9300

loop_
_geom_hbond_atom_site_label_D
_geom_hbond_atom_site_label_H
_geom_hbond_atom_site_label_A
_geom_hbond_site_symmetry_A
_geom_hbond_distance_DH
_geom_hbond_distance_HA
_geom_hbond_distance_DA
_geom_hbond_angle_DHA
C7 H7 O1 . 0.93 2.40 2.783(3) 104
C14 H14 O1 . 0.98 2.44 2.818(3) 102
C22 H22C O2 . 0.96 2.56 3.101(3) 116
C26 H26 O1 1_455 0.93 2.38 3.307(3) 176
C21 H21B Cg1 2_645 0.97 2.73 3.559(3) 144

loop_
_geom_torsion_atom_site_label_1
_geom_torsion_atom_site_label_2
_geom_torsion_atom_site_label_3
_geom_torsion_atom_site_label_4
_geom_torsion
C10 C11 C12 O1 -136.4(2)
C14 C11 C12 O1 -11.9(3)
C23 C11 C12 O1 103.1(2)
C10 C11 C12 C8 44.5(2)
C14 C11 C12 C8 168.98(18)
C23 C11 C12 C8 -76.0(2)
C21 N2 C23 C33 -148.01(19)
C22 N2 C23 C33 75.8(3)
C21 N2 C23 C24 97.3(2)
C22 N2 C23 C24 -39.0(3)
C21 N2 C23 C11 -24.7(2)
C22 N2 C23 C11 -160.95(19)
C12 C11 C23 N2 -126.14(18)
C10 C11 C23 N2 116.48(18)
C14 C11 C23 N2 -4.7(2)
C12 C11 C23 C33 -4.6(2)
C10 C11 C23 C33 -121.96(19)
C14 C11 C23 C33 116.85(19)
C12 C11 C23 C24 109.9(2)
C10 C11 C23 C24 -7.5(2)
C14 C11 C23 C24 -128.71(18)
C12 C11 C14 C15 -80.6(2)
C10 C11 C14 C15 40.2(3)
C23 C11 C14 C15 160.19(18)
C12 C11 C14 C21 149.59(19)
C10 C11 C14 C21 -89.6(2)
C23 C11 C14 C21 30.4(2)
C21 C14 C15 C20 28.1(3)
C11 C14 C15 C20 -93.8(3)
C21 C14 C15 C16 -149.2(2)
C11 C14 C15 C16 89.0(3)
C25 C34 C33 C32 -174.0(2)
C29 C34 C33 C32 3.8(4)
C25 C34 C33 C23 7.1(3)
C29 C34 C33 C23 -175.1(2)
N2 C23 C33 C32 48.1(3)
C24 C23 C33 C32 171.0(3)
C11 C23 C33 C32 -68.5(3)
N2 C23 C33 C34 -133.19(19)
C24 C23 C33 C34 -10.3(2)
C11 C23 C33 C34 110.2(2)
C13 N1 C10 C11 -162.47(19)
C9 N1 C10 C11 68.8(2)
C12 C11 C10 N1 -64.3(2)
C14 C11 C10 N1 170.79(17)
C23 C11 C10 N1 55.5(2)
C10 N1 C9 C8 -46.6(3)
C13 N1 C9 C8 -175.97(19)
O1 C12 C8 C7 -28.8(3)
C11 C12 C8 C7 150.3(2)
O1 C12 C8 C9 154.2(2)
C11 C12 C8 C9 -26.7(3)
N1 C9 C8 C7 -151.4(2)
N1 C9 C8 C12 25.3(3)
C34 C33 C32 C31 -2.7(4)
C23 C33 C32 C31 175.9(2)
C33 C34 C25 C26 179.1(2)
C29 C34 C25 C26 1.3(4)
C33 C34 C25 C24 0.0(3)
C29 C34 C25 C24 -177.8(2)
C22 N2 C21 C14 -178.3(2)
C23 N2 C21 C14 45.1(2)
C15 C14 C21 N2 -174.89(19)
C11 C14 C21 N2 -45.6(2)
C12 C8 C7 C6 -177.0(2)
C9 C8 C7 C6 -0.2(4)
C5 C6 C7 C8 156.9(3)
C1 C6 C7 C8 -25.3(4)
C5 C6 C1 C2 -0.3(4)
C7 C6 C1 C2 -178.1(2)
C26 C25 C24 O2 -16.8(4)
C34 C25 C24 O2 162.2(2)
C26 C25 C24 C23 174.4(3)
C34 C25 C24 C23 -6.7(2)
N2 C23 C24 O2 -38.6(3)
C33 C23 C24 O2 -159.3(2)
C11 C23 C24 O2 78.5(3)
N2 C23 C24 C25 130.85(19)
C33 C23 C24 C25 10.2(2)
C11 C23 C24 C25 -112.1(2)
C6 C1 C2 C3 0.4(4)
C16 C15 C20 C19 -1.6(4)
C14 C15 C20 C19 -179.0(3)
C1 C6 C5 C4 0.1(4)
C7 C6 C5 C4 178.1(3)
C6 C5 C4 C3 -0.1(4)
C29 C28 C27 C26 0.1(5)
C34 C25 C26 C27 1.4(4)
C24 C25 C26 C27 -179.8(3)
C28 C27 C26 C25 -2.1(4)
C5 C4 C3 C2 0.3(4)
C5 C4 C3 Cl1 -178.8(2)
C1 C2 C3 C4 -0.4(4)
C1 C2 C3 Cl1 178.66(19)
C20 C15 C16 C17 1.9(4)
C14 C15 C16 C17 179.4(3)
C19 C18 C17 C16 0.3(5)
Cl2 C18 C17 C16 178.8(2)
C15 C16 C17 C18 -1.3(5)
C17 C18 C19 C20 0.0(5)
Cl2 C18 C19 C20 -178.6(2)
C15 C20 C19 C18 0.7(5)
C25 C34 C29 C28 -3.1(4)
C33 C34 C29 C28 179.3(2)
C25 C34 C29 C30 176.0(2)
C33 C34 C29 C30 -1.5(4)
C27 C28 C29 C34 2.4(4)
C27 C28 C29 C30 -176.6(3)
C31 C30 C29 C34 -1.7(4)
C31 C30 C29 C28 177.4(3)
C29 C30 C31 C32 2.7(5)
C33 C32 C31 C30 -0.5(4)
